data_1568411
loop_
_publ_author_name
'Pr\"ohm, Patrick'
'Berg, Willi'
'Rupf, Susanne Margot'
'M\"uller, Carsten'
'Riedel, Sebastian'

_publ_section_title
;
 On pyridine chloronium cations
;
_journal_issue 9
_journal_name_full 'Chemical Science'
_journal_page_first 2325
_journal_page_last 2329
_journal_paper_doi 10.1039/D2SC06757A
_journal_volume 14
_journal_year 2023
_chemical_formula_moiety 'As F6, Cl2 F'
_chemical_formula_sum 'As Cl2 F7'
_chemical_formula_weight 278.82
_chemical_properties_physical Moisture-sensitive
_space_group_crystal_system monoclinic
_space_group_IT_number 14
_space_group_name_Hall '-P 2yn'
_space_group_name_H-M_alt 'P 1 21/n 1'
_atom_sites_solution_primary dual
_audit_creation_date 2020-10-24
_audit_creation_method
;
Olex2 1.3
(compiled Nov 21 2019 18:26:39 for OlexSys, GUI svn.r6003)
;
_audit_update_record
;
2022-11-30 deposited with the CCDC.	2023-02-06 downloaded from the CCDC.
;
_cell_angle_alpha 90
_cell_angle_beta 105.459(4)
_cell_angle_gamma 90
_cell_formula_units_Z 4
_cell_length_a 5.3882(7)
_cell_length_b 15.2962(17)
_cell_length_c 7.9427(10)
_cell_measurement_reflns_used 9899
_cell_measurement_temperature 100.0
_cell_measurement_theta_max 26.427
_cell_measurement_theta_min 2.975
_cell_volume 630.95(13)
_computing_cell_refinement 'SAINT V8.38A (Bruker, 2018)'
_computing_data_reduction 'SAINT V8.38A (Bruker, 2018)'
_computing_molecular_graphics 'Olex2 1.3 (Dolomanov et al., 2009)'
_computing_publication_material 'Olex2 1.3 (Dolomanov et al., 2009)'
_computing_structure_refinement 'XL  (Sheldrick, 2008)'
_computing_structure_solution 'SHELXT 2014/5 (Sheldrick, 2014)'
_diffrn_ambient_temperature 100.0
_diffrn_measured_fraction_theta_full 0.996
_diffrn_measured_fraction_theta_max 0.996
_diffrn_measurement_device_type 'Bruker APEX-II CCD'
_diffrn_measurement_method '\f and \w scans'
_diffrn_radiation_type MoK\a
_diffrn_radiation_wavelength 0.71073
_diffrn_reflns_av_R_equivalents 0.0490
_diffrn_reflns_av_unetI/netI 0.0142
_diffrn_reflns_Laue_measured_fraction_full 0.996
_diffrn_reflns_Laue_measured_fraction_max 0.996
_diffrn_reflns_limit_h_max 6
_diffrn_reflns_limit_h_min -6
_diffrn_reflns_limit_k_max 19
_diffrn_reflns_limit_k_min -19
_diffrn_reflns_limit_l_max 9
_diffrn_reflns_limit_l_min -9
_diffrn_reflns_number 31194
_diffrn_reflns_point_group_measured_fraction_full 0.996
_diffrn_reflns_point_group_measured_fraction_max 0.996
_diffrn_reflns_theta_full 25.242
_diffrn_reflns_theta_max 26.428
_diffrn_reflns_theta_min 2.663
_diffrn_source_current 1.4
_diffrn_source_power 0.07
_diffrn_source_voltage 50.0
_diffrn_standards_number 0
_exptl_absorpt_coefficient_mu 6.299
_exptl_absorpt_correction_T_max 0.7454
_exptl_absorpt_correction_T_min 0.3655
_exptl_absorpt_correction_type multi-scan
_exptl_absorpt_process_details
;
SADABS-2016/2 (Bruker,2016/2) was used for absorption correction.
wR2(int) was 0.1358 before and 0.0709 after correction.
The Ratio of minimum to maximum transmission is 0.4903.
The \l/2 correction factor is Not present.
;
_exptl_crystal_colour orange
_exptl_crystal_colour_primary orange
_exptl_crystal_density_diffrn 2.935
_exptl_crystal_description block
_exptl_crystal_F_000 520
_exptl_crystal_recrystallization_method 'Re-crystallisation from solvent'
_exptl_crystal_size_max 0.25
_exptl_crystal_size_mid 0.23
_exptl_crystal_size_min 0.19
_refine_diff_density_max 0.604
_refine_diff_density_min -0.873
_refine_diff_density_rms 0.142
_refine_ls_extinction_method none
_refine_ls_goodness_of_fit_ref 1.221
_refine_ls_hydrogen_treatment undef
_refine_ls_matrix_type full
_refine_ls_number_parameters 91
_refine_ls_number_reflns 1297
_refine_ls_number_restraints 0
_refine_ls_restrained_S_all 1.221
_refine_ls_R_factor_all 0.0244
_refine_ls_R_factor_gt 0.0243
_refine_ls_shift/su_max 0.001
_refine_ls_shift/su_mean 0.000
_refine_ls_structure_factor_coef Fsqd
_refine_ls_weighting_details 'w=1/[\s^2^(Fo^2^)+(0.0316P)^2^+0.9729P] where P=(Fo^2^+2Fc^2^)/3'
_refine_ls_weighting_scheme calc
_refine_ls_wR_factor_gt 0.0628
_refine_ls_wR_factor_ref 0.0629
_reflns_Friedel_coverage 0.000
_reflns_number_gt 1295
_reflns_number_total 1297
_reflns_threshold_expression 'I > 2\s(I)'
_cod_data_source_file d2sc06757a2.cif
_cod_data_source_block p21_n
_cod_depositor_comments 'Adding full bibliography for 1568406--1568411.cif.'
_cod_database_code 1568411
_shelx_shelxl_version_number 2018/3
_shelx_space_group_comment
;
The symmetry employed for this shelxl refinement is uniquely defined
by the following loop, which should always be used as a source of
symmetry information in preference to the above space-group names.
They are only intended as comments.
;
_shelx_estimated_absorpt_t_max 0.381
_shelx_estimated_absorpt_t_min 0.302
_olex2_refinement_description
;
;
_olex2_submission_special_instructions 'No special instructions were received'

loop_
_space_group_symop_operation_xyz
'x, y, z'
'-x+1/2, y+1/2, -z+1/2'
'-x, -y, -z'
'x-1/2, -y-1/2, z-1/2'

loop_
_atom_site_label
_atom_site_type_symbol
_atom_site_fract_x
_atom_site_fract_y
_atom_site_fract_z
_atom_site_U_iso_or_equiv
_atom_site_adp_type
_atom_site_occupancy
_atom_site_site_symmetry_order
_atom_site_calc_flag
_atom_site_refinement_flags_posn
_atom_site_refinement_flags_adp
_atom_site_refinement_flags_occupancy
_atom_site_disorder_assembly
_atom_site_disorder_group
As01 As 0.83713(5) 0.35943(2) 0.30070(3) 0.01061(11) Uani 1 1 d . . . . .
Cl02 Cl 0.14591(11) 0.66901(4) 0.18468(8) 0.01307(15) Uani 1 1 d . . . . .
Cl03 Cl 0.38374(11) 0.57249(4) 0.25678(8) 0.01453(15) Uani 1 1 d . . . . .
F04 F -0.1249(3) 0.62004(12) 0.1345(2) 0.0217(4) Uani 1 1 d . . . . .
F005 F 1.0855(4) 0.36571(12) 0.4848(2) 0.0258(4) Uani 1 1 d . . . . .
F006 F 0.6646(3) 0.29967(11) 0.4160(2) 0.0223(4) Uani 1 1 d . . . . .
F007 F 0.9633(3) 0.26285(11) 0.2429(2) 0.0233(4) Uani 1 1 d . . . . .
F008 F 0.5850(3) 0.34924(13) 0.1186(2) 0.0269(4) Uani 1 1 d . . . . .
F009 F 1.0047(4) 0.41710(12) 0.1835(2) 0.0297(4) Uani 1 1 d . . . . .
F00A F 0.7101(4) 0.45441(11) 0.3591(2) 0.0277(4) Uani 1 1 d . . . . .

loop_
_atom_site_aniso_label
_atom_site_aniso_U_11
_atom_site_aniso_U_22
_atom_site_aniso_U_33
_atom_site_aniso_U_23
_atom_site_aniso_U_13
_atom_site_aniso_U_12
As01 0.00925(16) 0.00978(17) 0.01259(17) -0.00005(8) 0.00254(11) 0.00058(8)
Cl02 0.0095(3) 0.0145(3) 0.0152(3) 0.0003(2) 0.0032(2) 0.0008(2)
Cl03 0.0133(3) 0.0127(3) 0.0181(3) 0.0019(2) 0.0051(2) 0.0009(2)
F04 0.0098(8) 0.0236(9) 0.0318(9) -0.0024(7) 0.0059(7) -0.0032(6)
F005 0.0177(9) 0.0302(10) 0.0230(9) -0.0050(7) -0.0060(7) -0.0032(7)
F006 0.0250(9) 0.0233(9) 0.0221(8) -0.0017(7) 0.0123(7) -0.0086(7)
F007 0.0231(9) 0.0167(8) 0.0306(9) -0.0057(7) 0.0083(7) 0.0060(7)
F008 0.0163(9) 0.0445(11) 0.0163(8) -0.0019(7) -0.0018(7) 0.0044(7)
F009 0.0389(11) 0.0256(9) 0.0312(10) -0.0013(8) 0.0209(8) -0.0131(8)
F00A 0.0374(10) 0.0175(9) 0.0289(9) -0.0002(7) 0.0101(8) 0.0136(8)

loop_
_atom_type_symbol
_atom_type_description
_atom_type_scat_dispersion_real
_atom_type_scat_dispersion_imag
_atom_type_scat_source
As As 0.0499 2.0058 'International Tables Vol C Tables 4.2.6.8 and 6.1.1.4'
Cl Cl 0.1484 0.1585 'International Tables Vol C Tables 4.2.6.8 and 6.1.1.4'
F F 0.0171 0.0103 'International Tables Vol C Tables 4.2.6.8 and 6.1.1.4'

loop_
_geom_angle_atom_site_label_1
_geom_angle_atom_site_label_2
_geom_angle_atom_site_label_3
_geom_angle
_geom_angle_site_symmetry_1
_geom_angle_site_symmetry_3
_geom_angle_publ_flag
F005 As01 F006 89.17(9) . . ?
F005 As01 F007 90.09(9) . . ?
F005 As01 F008 177.78(9) . . ?
F005 As01 F009 91.73(10) . . ?
F005 As01 F00A 89.95(9) . . ?
F006 As01 F007 89.65(8) . . ?
F008 As01 F006 88.96(9) . . ?
F008 As01 F007 88.71(9) . . ?
F008 As01 F00A 91.24(9) . . ?
F009 As01 F006 178.87(8) . . ?
F009 As01 F007 89.66(9) . . ?
F009 As01 F008 90.13(10) . . ?
F009 As01 F00A 90.97(9) . . ?
F00A As01 F006 89.71(9) . . ?
F00A As01 F007 179.36(9) . . ?
F04 Cl02 Cl03 101.84(7) . . ?

loop_
_geom_bond_atom_site_label_1
_geom_bond_atom_site_label_2
_geom_bond_distance
_geom_bond_site_symmetry_2
_geom_bond_publ_flag
As01 F005 1.7017(17) . ?
As01 F006 1.7297(16) . ?
As01 F007 1.7383(16) . ?
As01 F008 1.7073(17) . ?
As01 F009 1.7055(17) . ?
As01 F00A 1.7216(17) . ?
Cl02 Cl03 1.9387(9) . ?
Cl02 F04 1.5935(17) . ?
